data_7002072
loop_
_publ_author_name
'Page, Michael J.'
'Wagler, J\"org'
'Messerle, Barbara A.'

_publ_section_title
;
 Pyrazolyl-N-heterocyclic carbene complexes of rhodium as hydrogenation
 catalysts: The influence of ligand steric bulk on catalyst activity
;
_journal_issue 35
_journal_name_full 'Dalton Transactions'
_journal_page_first 7029
_journal_paper_doi 10.1039/b906724h
_journal_year 2009
_chemical_formula_moiety 'C28 H30 N4 Rh, C24 H20 B'
_chemical_formula_sum 'C52 H50 B N4 Rh'
_chemical_formula_weight 844.68
_chemical_name_systematic
;
?
;
_space_group_IT_number 2
_symmetry_cell_setting triclinic
_symmetry_space_group_name_Hall '-P 1'
_symmetry_space_group_name_H-M 'P -1'
_atom_sites_solution_hydrogens geom
_atom_sites_solution_primary direct
_atom_sites_solution_secondary difmap
_audit_creation_method SHELXL-97
_cell_angle_alpha 70.5990(10)
_cell_angle_beta 80.0160(10)
_cell_angle_gamma 84.8360(10)
_cell_formula_units_Z 2
_cell_length_a 10.4027(2)
_cell_length_b 12.9461(2)
_cell_length_c 16.4453(2)
_cell_measurement_reflns_used 72079
_cell_measurement_temperature 100(2)
_cell_measurement_theta_max 35.631
_cell_measurement_theta_min 2.546
_cell_volume 2056.11(6)
_computing_cell_refinement 'HKL Scalepack (Otwinowski & Minor 1997)'
_computing_data_collection 'Nonius Collect, KappaCCD'
_computing_data_reduction 'Denzo and Scalepak (Otwinowski & Minor, 1997)'
_computing_molecular_graphics 'ORTEP32 for windows (Farugia)'
_computing_publication_material 'Ciftab (Sheldrick, 1997)'
_computing_structure_refinement 'SHELXL-97 (Sheldrick, 1997)'
_computing_structure_solution 'SHELXS-97 (Sheldrick, 1990)'
_diffrn_ambient_temperature 100(2)
_diffrn_measured_fraction_theta_full 0.989
_diffrn_measured_fraction_theta_max 0.989
_diffrn_measurement_device_type 'Nonius Kappa CCD area detector'
_diffrn_measurement_method 'phi and omega scans'
_diffrn_radiation_monochromator graphite
_diffrn_radiation_source 'fine-focus sealed tube'
_diffrn_radiation_type MoK\a
_diffrn_radiation_wavelength 0.71073
_diffrn_reflns_av_R_equivalents 0.0581
_diffrn_reflns_av_sigmaI/netI 0.0421
_diffrn_reflns_limit_h_max 16
_diffrn_reflns_limit_h_min -16
_diffrn_reflns_limit_k_max 20
_diffrn_reflns_limit_k_min -20
_diffrn_reflns_limit_l_max 26
_diffrn_reflns_limit_l_min -26
_diffrn_reflns_number 64528
_diffrn_reflns_theta_full 35.00
_diffrn_reflns_theta_max 35.00
_diffrn_reflns_theta_min 2.55
_exptl_absorpt_coefficient_mu 0.458
_exptl_absorpt_correction_T_max 0.951
_exptl_absorpt_correction_T_min 0.757
_exptl_absorpt_correction_type multi-scan
_exptl_absorpt_process_details SORTAV
_exptl_crystal_colour yellow
_exptl_crystal_density_diffrn 1.364
_exptl_crystal_density_method 'not measured'
_exptl_crystal_description needle
_exptl_crystal_F_000 880
_exptl_crystal_size_max 0.54
_exptl_crystal_size_mid 0.18
_exptl_crystal_size_min 0.12
_refine_diff_density_max 1.152
_refine_diff_density_min -1.129
_refine_diff_density_rms 0.084
_refine_ls_extinction_method none
_refine_ls_goodness_of_fit_ref 1.055
_refine_ls_hydrogen_treatment mixed
_refine_ls_matrix_type full
_refine_ls_number_parameters 552
_refine_ls_number_reflns 17905
_refine_ls_number_restraints 6
_refine_ls_restrained_S_all 1.055
_refine_ls_R_factor_all 0.0413
_refine_ls_R_factor_gt 0.0333
_refine_ls_shift/su_max 0.003
_refine_ls_shift/su_mean 0.000
_refine_ls_structure_factor_coef Fsqd
_refine_ls_weighting_details 'calc w=1/[\s^2^(Fo^2^)+(0.0339P)^2^+0.9850P] where P=(Fo^2^+2Fc^2^)/3'
_refine_ls_weighting_scheme calc
_refine_ls_wR_factor_gt 0.0810
_refine_ls_wR_factor_ref 0.0838
_reflns_number_gt 15798
_reflns_number_total 17905
_reflns_threshold_expression >2sigma(I)
_cod_data_source_file b906724h.txt
_cod_data_source_block mp00401
_cod_original_sg_symbol_Hall -P1
_cod_original_sg_symbol_H-M P-1
_cod_database_code 7002072

loop_
_symmetry_equiv_pos_as_xyz
'x, y, z'
'-x, -y, -z'

loop_
_atom_site_label
_atom_site_type_symbol
_atom_site_fract_x
_atom_site_fract_y
_atom_site_fract_z
_atom_site_U_iso_or_equiv
_atom_site_adp_type
_atom_site_occupancy
_atom_site_symmetry_multiplicity
_atom_site_calc_flag
_atom_site_refinement_flags
_atom_site_disorder_assembly
_atom_site_disorder_group
Rh1 Rh 0.266613(9) 0.085613(7) 0.662813(5) 0.01270(3) Uani 1 1 d . . .
N1 N 0.32963(9) 0.10794(8) 0.77160(6) 0.01292(16) Uani 1 1 d . A .
N2 N 0.25812(10) 0.18202(8) 0.80590(6) 0.01375(16) Uani 1 1 d . . .
N3 N 0.21583(10) 0.30667(8) 0.66885(7) 0.01459(17) Uani 1 1 d . . .
N4 N 0.32974(10) 0.32903(8) 0.54303(7) 0.01637(18) Uani 1 1 d . . .
C1 C 0.11611(17) 0.09050(13) 0.58765(11) 0.0320(3) Uani 0.860(4) 1 d PD A 1
H1 H 0.087(2) 0.1636(19) 0.5707(15) 0.041(6) Uiso 0.860(4) 1 d P A 1
C2 C 0.23655(18) 0.06866(11) 0.54369(9) 0.0272(3) Uani 0.860(4) 1 d PD A 1
H2 H 0.278(2) 0.1245(18) 0.5001(15) 0.040(6) Uiso 0.860(4) 1 d P A 1
C3 C 0.2942(3) -0.04017(14) 0.53552(11) 0.0299(4) Uani 0.860(4) 1 d PD A 1
H3A H 0.3895 -0.0339 0.5155 0.036 Uiso 0.860(4) 1 calc PR A 1
H3B H 0.2550 -0.0576 0.4911 0.036 Uiso 0.860(4) 1 calc PR A 1
C4 C 0.2696(2) -0.13348(13) 0.62260(10) 0.0250(4) Uani 0.860(4) 1 d PD A 1
H4A H 0.1826 -0.1629 0.6287 0.030 Uiso 0.860(4) 1 calc PR A 1
H4B H 0.3356 -0.1933 0.6218 0.030 Uiso 0.860(4) 1 calc PR A 1
C5 C 0.27542(13) -0.09812(10) 0.70179(8) 0.0198(2) Uani 0.860(4) 1 d PD A 1
H5 H 0.347(2) -0.1150(17) 0.7266(14) 0.034(5) Uiso 0.860(4) 1 d P A 1
C6 C 0.16633(14) -0.06525(11) 0.74783(9) 0.0226(2) Uani 0.860(4) 1 d PD A 1
H6 H 0.1694(18) -0.0676(15) 0.8076(12) 0.023(4) Uiso 0.860(4) 1 d P A 1
C7 C 0.02706(17) -0.05473(19) 0.73088(16) 0.0349(5) Uani 0.860(4) 1 d PD A 1
H7A H -0.0258 -0.0127 0.7662 0.042 Uiso 0.860(4) 1 calc PR A 1
H7B H -0.0089 -0.1287 0.7499 0.042 Uiso 0.860(4) 1 calc PR A 1
C8 C 0.0149(2) 0.00233(19) 0.63477(16) 0.0390(5) Uani 0.860(4) 1 d PD A 1
H8A H -0.0738 0.0367 0.6306 0.047 Uiso 0.860(4) 1 calc PR A 1
H8B H 0.0250 -0.0533 0.6047 0.047 Uiso 0.860(4) 1 calc PR A 1
C1A C 0.11611(17) 0.09050(13) 0.58765(11) 0.0320(3) Uani 0.140(4) 1 d PD A 2
H1A H 0.087(2) 0.1636(19) 0.5707(15) 0.041(6) Uiso 0.140(4) 1 d P A 2
C2A C 0.23655(18) 0.06866(11) 0.54369(9) 0.0272(3) Uani 0.140(4) 1 d PD A 2
H2A H 0.278(2) 0.1245(18) 0.5001(15) 0.040(6) Uiso 0.140(4) 1 d P A 2
C3A C 0.2476(13) -0.0523(3) 0.5526(8) 0.0299(4) Uani 0.140(4) 1 d PD A 2
H3C H 0.2855 -0.0586 0.4948 0.036 Uiso 0.140(4) 1 calc PR A 2
H3D H 0.1580 -0.0800 0.5666 0.036 Uiso 0.140(4) 1 calc PR A 2
C4A C 0.3278(12) -0.1292(8) 0.6200(4) 0.0250(4) Uani 0.140(4) 1 d PD A 2
H4C H 0.3127 -0.2070 0.6294 0.030 Uiso 0.140(4) 1 calc PR A 2
H4D H 0.4223 -0.1160 0.6018 0.030 Uiso 0.140(4) 1 calc PR A 2
C5A C 0.27542(13) -0.09812(10) 0.70179(8) 0.0198(2) Uani 0.140(4) 1 d PD A 2
H5A H 0.347(2) -0.1150(17) 0.7266(14) 0.034(5) Uiso 0.140(4) 1 d P A 2
C6A C 0.16633(14) -0.06525(11) 0.74783(9) 0.0226(2) Uani 0.140(4) 1 d PD A 2
H6A H 0.1694(18) -0.0676(15) 0.8076(12) 0.023(4) Uiso 0.140(4) 1 d P A 2
C7A C 0.0459(9) -0.0634(10) 0.7077(10) 0.0349(5) Uani 0.140(4) 1 d PD A 2
H7C H -0.0249 -0.0946 0.7563 0.042 Uiso 0.140(4) 1 calc PR A 2
H7D H 0.0639 -0.1148 0.6736 0.042 Uiso 0.140(4) 1 calc PR A 2
C8A C -0.0090(6) 0.0433(10) 0.6486(7) 0.0390(5) Uani 0.140(4) 1 d PD A 2
H8C H -0.0494 0.0921 0.6820 0.047 Uiso 0.140(4) 1 calc PR A 2
H8D H -0.0737 0.0293 0.6162 0.047 Uiso 0.140(4) 1 calc PR A 2
C9 C 0.43589(11) 0.08055(9) 0.81162(7) 0.01258(17) Uani 1 1 d . . .
C10 C 0.43190(11) 0.13700(10) 0.87207(7) 0.01432(18) Uani 1 1 d . A .
H10 H 0.4949 0.1320 0.9088 0.017 Uiso 1 1 calc R . .
C11 C 0.31818(11) 0.20089(9) 0.86714(7) 0.01337(18) Uani 1 1 d . A .
C12 C 0.15773(11) 0.24880(10) 0.75812(7) 0.01559(19) Uani 1 1 d . A .
H12A H 0.0884 0.2015 0.7577 0.019 Uiso 1 1 calc R . .
H12B H 0.1176 0.3023 0.7872 0.019 Uiso 1 1 calc R . .
C13 C 0.22580(12) 0.41885(10) 0.62926(8) 0.0184(2) Uani 1 1 d . A .
H13 H 0.1897 0.4745 0.6531 0.022 Uiso 1 1 calc R . .
C14 C 0.29726(13) 0.43278(10) 0.54986(9) 0.0198(2) Uani 1 1 d . A .
H14 H 0.3210 0.5007 0.5067 0.024 Uiso 1 1 calc R . .
C15 C 0.27817(11) 0.25034(9) 0.61598(7) 0.01447(18) Uani 1 1 d . A .
C16 C 0.53490(11) -0.00051(9) 0.79368(7) 0.01271(17) Uani 1 1 d . A .
C17 C 0.60215(12) -0.06557(10) 0.86074(8) 0.0179(2) Uani 1 1 d . . .
H17 H 0.5860 -0.0545 0.9159 0.021 Uiso 1 1 calc R A .
C18 C 0.69233(13) -0.14623(11) 0.84700(9) 0.0214(2) Uani 1 1 d . A .
H18 H 0.7380 -0.1897 0.8928 0.026 Uiso 1 1 calc R . .
C19 C 0.71618(12) -0.16380(10) 0.76690(9) 0.0199(2) Uani 1 1 d . . .
H19 H 0.7757 -0.2207 0.7583 0.024 Uiso 1 1 calc R A .
C20 C 0.65243(13) -0.09761(11) 0.69935(8) 0.0202(2) Uani 1 1 d . A .
H20 H 0.6698 -0.1085 0.6441 0.024 Uiso 1 1 calc R . .
C21 C 0.56328(12) -0.01550(10) 0.71203(8) 0.0168(2) Uani 1 1 d . . .
H21 H 0.5216 0.0305 0.6651 0.020 Uiso 1 1 calc R A .
C22 C 0.25858(11) 0.26981(9) 0.92005(7) 0.01374(18) Uani 1 1 d . . .
C23 C 0.33560(12) 0.34451(10) 0.93297(7) 0.0164(2) Uani 1 1 d . A .
H23 H 0.4242 0.3524 0.9060 0.020 Uiso 1 1 calc R . .
C24 C 0.28171(14) 0.40720(11) 0.98560(8) 0.0205(2) Uani 1 1 d . . .
H24 H 0.3337 0.4584 0.9941 0.025 Uiso 1 1 calc R A .
C25 C 0.15237(14) 0.39535(11) 1.02584(8) 0.0225(2) Uani 1 1 d . A .
H25 H 0.1162 0.4385 1.0616 0.027 Uiso 1 1 calc R . .
C26 C 0.07590(13) 0.32031(12) 1.01373(8) 0.0210(2) Uani 1 1 d . . .
H26 H -0.0123 0.3120 1.0415 0.025 Uiso 1 1 calc R A .
C27 C 0.12849(11) 0.25729(10) 0.96095(8) 0.0169(2) Uani 1 1 d . A .
H27 H 0.0763 0.2061 0.9528 0.020 Uiso 1 1 calc R . .
C28 C 0.41666(13) 0.31018(12) 0.46909(8) 0.0227(2) Uani 1 1 d . A .
H28A H 0.4450 0.2327 0.4844 0.034 Uiso 1 1 d R . .
H28B H 0.4931 0.3556 0.4544 0.034 Uiso 1 1 d R . .
H28C H 0.3702 0.3296 0.4188 0.034 Uiso 1 1 d R . .
B1 B 0.75175(12) 0.40225(10) 0.76124(8) 0.01268(19) Uani 1 1 d . . .
C29 C 0.87122(10) 0.48178(9) 0.75317(7) 0.01188(17) Uani 1 1 d . . .
C30 C 0.96082(10) 0.45821(9) 0.81170(7) 0.01263(17) Uani 1 1 d . . .
H30 H 0.9567 0.3899 0.8574 0.015 Uiso 1 1 calc R . .
C31 C 1.05645(11) 0.53096(10) 0.80579(8) 0.01591(19) Uani 1 1 d . . .
H31 H 1.1165 0.5111 0.8464 0.019 Uiso 1 1 calc R . .
C32 C 1.06351(11) 0.63206(10) 0.74069(8) 0.0164(2) Uani 1 1 d . . .
H32 H 1.1270 0.6824 0.7370 0.020 Uiso 1 1 calc R . .
C33 C 0.97604(11) 0.65882(10) 0.68060(8) 0.01587(19) Uani 1 1 d . . .
H33 H 0.9801 0.7276 0.6355 0.019 Uiso 1 1 calc R . .
C34 C 0.88300(11) 0.58461(10) 0.68698(7) 0.01501(19) Uani 1 1 d . . .
H34 H 0.8251 0.6039 0.6451 0.018 Uiso 1 1 calc R . .
C35 C 0.61787(10) 0.47889(9) 0.77150(7) 0.01323(18) Uani 1 1 d . . .
C36 C 0.60894(11) 0.54495(10) 0.82538(8) 0.0174(2) Uani 1 1 d . . .
H36 H 0.6802 0.5428 0.8551 0.021 Uiso 1 1 calc R . .
C37 C 0.50117(12) 0.61319(11) 0.83738(9) 0.0194(2) Uani 1 1 d . . .
H37 H 0.4993 0.6551 0.8753 0.023 Uiso 1 1 calc R . .
C38 C 0.39604(12) 0.61976(10) 0.79350(9) 0.0193(2) Uani 1 1 d . . .
H38 H 0.3217 0.6658 0.8012 0.023 Uiso 1 1 calc R . .
C39 C 0.40195(11) 0.55787(10) 0.73845(8) 0.0182(2) Uani 1 1 d . . .
H39 H 0.3316 0.5626 0.7073 0.022 Uiso 1 1 calc R . .
C40 C 0.51001(11) 0.48853(10) 0.72814(7) 0.01514(19) Uani 1 1 d . . .
H40 H 0.5106 0.4464 0.6905 0.018 Uiso 1 1 calc R . .
C41 C 0.75437(11) 0.29174(10) 0.84843(7) 0.01436(18) Uani 1 1 d . . .
C42 C 0.70615(13) 0.29221(11) 0.93372(8) 0.0202(2) Uani 1 1 d . . .
H42 H 0.6648 0.3574 0.9416 0.024 Uiso 1 1 calc R . .
C43 C 0.71664(14) 0.20044(12) 1.00749(8) 0.0250(3) Uani 1 1 d . . .
H43 H 0.6833 0.2045 1.0639 0.030 Uiso 1 1 calc R . .
C44 C 0.77561(15) 0.10346(12) 0.99849(9) 0.0258(3) Uani 1 1 d . . .
H44 H 0.7832 0.0410 1.0484 0.031 Uiso 1 1 calc R . .
C45 C 0.82333(15) 0.09927(11) 0.91535(9) 0.0241(2) Uani 1 1 d . . .
H45 H 0.8636 0.0334 0.9081 0.029 Uiso 1 1 calc R . .
C46 C 0.81234(12) 0.19157(10) 0.84218(8) 0.0187(2) Uani 1 1 d . . .
H46 H 0.8453 0.1865 0.7860 0.022 Uiso 1 1 calc R . .
C47 C 0.76906(11) 0.36293(9) 0.67477(7) 0.01343(18) Uani 1 1 d . . .
C48 C 0.87890(11) 0.38563(10) 0.60930(7) 0.01494(19) Uani 1 1 d . . .
H48 H 0.9449 0.4287 0.6139 0.018 Uiso 1 1 calc R . .
C49 C 0.89544(13) 0.34767(10) 0.53787(8) 0.0180(2) Uani 1 1 d . . .
H49 H 0.9716 0.3648 0.4954 0.022 Uiso 1 1 calc R . .
C50 C 0.80065(14) 0.28480(11) 0.52887(8) 0.0210(2) Uani 1 1 d . . .
H50 H 0.8104 0.2599 0.4798 0.025 Uiso 1 1 calc R . .
C51 C 0.69117(14) 0.25894(10) 0.59301(9) 0.0206(2) Uani 1 1 d . . .
H51 H 0.6261 0.2153 0.5881 0.025 Uiso 1 1 calc R . .
C52 C 0.67644(12) 0.29670(10) 0.66430(8) 0.0172(2) Uani 1 1 d . . .
H52 H 0.6013 0.2772 0.7075 0.021 Uiso 1 1 calc R . .

loop_
_atom_site_aniso_label
_atom_site_aniso_U_11
_atom_site_aniso_U_22
_atom_site_aniso_U_33
_atom_site_aniso_U_23
_atom_site_aniso_U_13
_atom_site_aniso_U_12
Rh1 0.01860(4) 0.01100(4) 0.00926(4) -0.00376(3) -0.00387(3) 0.00091(3)
N1 0.0170(4) 0.0120(4) 0.0105(4) -0.0048(3) -0.0032(3) 0.0026(3)
N2 0.0166(4) 0.0149(4) 0.0114(4) -0.0067(3) -0.0038(3) 0.0039(3)
N3 0.0188(4) 0.0125(4) 0.0133(4) -0.0050(3) -0.0045(3) 0.0022(3)
N4 0.0196(4) 0.0146(4) 0.0126(4) -0.0012(3) -0.0034(3) 0.0007(3)
C1 0.0405(8) 0.0265(7) 0.0362(8) -0.0107(6) -0.0264(7) 0.0047(6)
C2 0.0547(9) 0.0162(5) 0.0144(5) -0.0052(4) -0.0130(6) -0.0033(6)
C3 0.0539(13) 0.0218(7) 0.0148(7) -0.0099(6) 0.0041(7) -0.0074(7)
C4 0.0397(11) 0.0144(6) 0.0194(6) -0.0074(5) 0.0035(7) -0.0008(7)
C5 0.0259(6) 0.0131(5) 0.0179(5) -0.0015(4) -0.0037(4) -0.0012(4)
C6 0.0279(6) 0.0201(6) 0.0199(6) -0.0074(5) 0.0015(5) -0.0079(5)
C7 0.0197(7) 0.0345(9) 0.0505(13) -0.0190(9) 0.0078(8) -0.0054(7)
C8 0.0264(8) 0.0378(11) 0.0605(14) -0.0206(10) -0.0191(9) 0.0017(8)
C1A 0.0405(8) 0.0265(7) 0.0362(8) -0.0107(6) -0.0264(7) 0.0047(6)
C2A 0.0547(9) 0.0162(5) 0.0144(5) -0.0052(4) -0.0130(6) -0.0033(6)
C3A 0.0539(13) 0.0218(7) 0.0148(7) -0.0099(6) 0.0041(7) -0.0074(7)
C4A 0.0397(11) 0.0144(6) 0.0194(6) -0.0074(5) 0.0035(7) -0.0008(7)
C5A 0.0259(6) 0.0131(5) 0.0179(5) -0.0015(4) -0.0037(4) -0.0012(4)
C6A 0.0279(6) 0.0201(6) 0.0199(6) -0.0074(5) 0.0015(5) -0.0079(5)
C7A 0.0197(7) 0.0345(9) 0.0505(13) -0.0190(9) 0.0078(8) -0.0054(7)
C8A 0.0264(8) 0.0378(11) 0.0605(14) -0.0206(10) -0.0191(9) 0.0017(8)
C9 0.0148(4) 0.0131(4) 0.0088(4) -0.0024(3) -0.0015(3) -0.0001(3)
C10 0.0163(4) 0.0167(5) 0.0108(4) -0.0055(4) -0.0026(3) 0.0006(4)
C11 0.0165(4) 0.0150(5) 0.0091(4) -0.0047(3) -0.0017(3) -0.0005(4)
C12 0.0172(5) 0.0175(5) 0.0124(4) -0.0057(4) -0.0040(4) 0.0043(4)
C13 0.0229(5) 0.0124(5) 0.0215(5) -0.0057(4) -0.0086(4) 0.0024(4)
C14 0.0232(5) 0.0128(5) 0.0217(6) -0.0019(4) -0.0065(4) 0.0000(4)
C15 0.0189(5) 0.0133(4) 0.0112(4) -0.0034(4) -0.0043(4) 0.0017(4)
C16 0.0140(4) 0.0129(4) 0.0104(4) -0.0035(3) -0.0004(3) -0.0003(3)
C17 0.0190(5) 0.0210(5) 0.0126(5) -0.0048(4) -0.0036(4) 0.0044(4)
C18 0.0209(5) 0.0218(6) 0.0195(5) -0.0049(4) -0.0054(4) 0.0065(4)
C19 0.0181(5) 0.0171(5) 0.0227(6) -0.0067(4) 0.0005(4) 0.0023(4)
C20 0.0233(5) 0.0211(5) 0.0165(5) -0.0090(4) 0.0009(4) 0.0018(4)
C21 0.0208(5) 0.0174(5) 0.0114(4) -0.0046(4) -0.0016(4) 0.0017(4)
C22 0.0175(5) 0.0152(5) 0.0089(4) -0.0048(3) -0.0023(3) 0.0013(4)
C23 0.0214(5) 0.0177(5) 0.0108(4) -0.0055(4) -0.0016(4) -0.0021(4)
C24 0.0319(6) 0.0187(5) 0.0136(5) -0.0081(4) -0.0047(4) 0.0000(5)
C25 0.0315(6) 0.0237(6) 0.0144(5) -0.0106(4) -0.0057(5) 0.0102(5)
C26 0.0192(5) 0.0297(6) 0.0139(5) -0.0088(5) -0.0031(4) 0.0085(5)
C27 0.0168(5) 0.0220(5) 0.0120(4) -0.0059(4) -0.0027(4) 0.0019(4)
C28 0.0223(5) 0.0279(6) 0.0142(5) -0.0033(4) -0.0004(4) 0.0002(5)
B1 0.0132(5) 0.0151(5) 0.0101(5) -0.0040(4) -0.0021(4) -0.0015(4)
C29 0.0115(4) 0.0141(4) 0.0103(4) -0.0046(3) -0.0013(3) 0.0004(3)
C30 0.0116(4) 0.0153(4) 0.0115(4) -0.0051(3) -0.0018(3) 0.0005(3)
C31 0.0125(4) 0.0219(5) 0.0154(5) -0.0081(4) -0.0037(4) -0.0003(4)
C32 0.0125(4) 0.0188(5) 0.0194(5) -0.0089(4) -0.0005(4) -0.0023(4)
C33 0.0154(4) 0.0145(5) 0.0164(5) -0.0040(4) -0.0008(4) -0.0007(4)
C34 0.0145(4) 0.0162(5) 0.0137(4) -0.0031(4) -0.0037(4) -0.0010(4)
C35 0.0126(4) 0.0152(5) 0.0115(4) -0.0034(4) -0.0018(3) -0.0020(3)
C36 0.0144(4) 0.0212(5) 0.0192(5) -0.0095(4) -0.0043(4) 0.0000(4)
C37 0.0167(5) 0.0202(5) 0.0241(6) -0.0111(5) -0.0022(4) -0.0005(4)
C38 0.0147(5) 0.0178(5) 0.0235(6) -0.0049(4) -0.0020(4) 0.0008(4)
C39 0.0140(5) 0.0211(5) 0.0183(5) -0.0036(4) -0.0049(4) -0.0003(4)
C40 0.0140(4) 0.0181(5) 0.0130(4) -0.0039(4) -0.0025(4) -0.0022(4)
C41 0.0132(4) 0.0171(5) 0.0118(4) -0.0030(4) -0.0016(3) -0.0033(4)
C42 0.0229(5) 0.0230(6) 0.0129(5) -0.0042(4) -0.0014(4) 0.0000(4)
C43 0.0300(6) 0.0290(7) 0.0112(5) -0.0012(5) -0.0002(4) -0.0028(5)
C44 0.0325(7) 0.0222(6) 0.0162(5) 0.0036(5) -0.0038(5) -0.0059(5)
C45 0.0319(7) 0.0169(5) 0.0208(6) -0.0020(4) -0.0049(5) -0.0008(5)
C46 0.0229(5) 0.0168(5) 0.0145(5) -0.0031(4) -0.0018(4) -0.0011(4)
C47 0.0149(4) 0.0141(4) 0.0110(4) -0.0032(3) -0.0028(3) -0.0010(3)
C48 0.0163(5) 0.0161(5) 0.0133(4) -0.0057(4) -0.0028(4) 0.0000(4)
C49 0.0227(5) 0.0182(5) 0.0133(5) -0.0067(4) -0.0005(4) 0.0010(4)
C50 0.0309(6) 0.0186(5) 0.0165(5) -0.0092(4) -0.0049(5) 0.0000(5)
C51 0.0289(6) 0.0169(5) 0.0192(5) -0.0074(4) -0.0068(5) -0.0044(4)
C52 0.0198(5) 0.0173(5) 0.0154(5) -0.0056(4) -0.0025(4) -0.0051(4)

loop_
_atom_type_symbol
_atom_type_description
_atom_type_scat_dispersion_real
_atom_type_scat_dispersion_imag
_atom_type_scat_source
C C 0.0033 0.0016 'International Tables Vol C Tables 4.2.6.8 and 6.1.1.4'
H H 0.0000 0.0000 'International Tables Vol C Tables 4.2.6.8 and 6.1.1.4'
N N 0.0061 0.0033 'International Tables Vol C Tables 4.2.6.8 and 6.1.1.4'
B B 0.0013 0.0007 'International Tables Vol C Tables 4.2.6.8 and 6.1.1.4'
Rh Rh -1.1178 0.9187 'International Tables Vol C Tables 4.2.6.8 and 6.1.1.4'

loop_
_geom_angle_atom_site_label_1
_geom_angle_atom_site_label_2
_geom_angle_atom_site_label_3
_geom_angle
_geom_angle_site_symmetry_1
_geom_angle_site_symmetry_3
_geom_angle_publ_flag
C15 Rh1 C2 95.23(5) . . ?
C15 Rh1 N1 82.09(4) . . ?
C2 Rh1 N1 170.34(6) . . ?
C15 Rh1 C1 91.45(5) . . ?
C2 Rh1 C1 38.06(7) . . ?
N1 Rh1 C1 150.79(6) . . ?
C15 Rh1 C6 151.49(5) . . ?
C2 Rh1 C6 95.63(5) . . ?
N1 Rh1 C6 90.98(5) . . ?
C1 Rh1 C6 81.19(6) . . ?
C15 Rh1 C5 172.73(5) . . ?
C2 Rh1 C5 81.08(5) . . ?
N1 Rh1 C5 100.52(4) . . ?
C1 Rh1 C5 89.45(6) . . ?
C6 Rh1 C5 35.71(5) . . ?
C9 N1 N2 105.92(9) . . ?
C9 N1 Rh1 136.78(8) . . ?
N2 N1 Rh1 116.43(7) . . ?
C11 N2 N1 111.04(9) . . ?
C11 N2 C12 128.74(10) . . ?
N1 N2 C12 117.60(9) . . ?
C15 N3 C13 111.76(10) . . ?
C15 N3 C12 120.61(10) . . ?
C13 N3 C12 127.44(10) . . ?
C15 N4 C14 110.85(10) . . ?
C15 N4 C28 125.67(11) . . ?
C14 N4 C28 123.31(11) . . ?
C2 C1 C8 122.85(16) . . ?
C2 C1 Rh1 70.15(8) . . ?
C8 C1 Rh1 112.80(12) . . ?
C2 C1 H1 115.5(14) . . ?
C8 C1 H1 118.1(14) . . ?
Rh1 C1 H1 104.3(14) . . ?
C2 C1 H1A 115.5(14) . . ?
C8 C1 H1A 118.1(14) . . ?
Rh1 C1 H1A 104.3(14) . . ?
C1 C2 C3 128.69(16) . . ?
C1 C2 Rh1 71.80(8) . . ?
C3 C2 Rh1 110.78(10) . . ?
C1 C2 H2 118.7(14) . . ?
C3 C2 H2 109.5(14) . . ?
Rh1 C2 H2 106.9(14) . . ?
C1 C2 H2A 118.7(14) . . ?
C3 C2 H2A 109.5(14) . . ?
Rh1 C2 H2A 106.9(14) . . ?
C2 C3 C4 111.69(14) . . ?
C2 C3 H3A 109.3 . . ?
C4 C3 H3A 109.3 . . ?
C2 C3 H3B 109.3 . . ?
C4 C3 H3B 109.3 . . ?
H3A C3 H3B 107.9 . . ?
C5 C4 C3 113.40(13) . . ?
C5 C4 H4A 108.9 . . ?
C3 C4 H4A 108.9 . . ?
C5 C4 H4B 108.9 . . ?
C3 C4 H4B 108.9 . . ?
H4A C4 H4B 107.7 . . ?
C6 C5 C4 122.34(14) . . ?
C6 C5 Rh1 70.89(8) . . ?
C4 C5 Rh1 109.78(9) . . ?
C6 C5 H5 117.3(14) . . ?
C4 C5 H5 118.5(14) . . ?
Rh1 C5 H5 101.9(14) . . ?
C6 C5 H5A 117.3(14) . . ?
C4 C5 H5A 118.5(14) . . ?
Rh1 C5 H5A 101.9(14) . . ?
C5 C6 C7 128.39(15) . . ?
C5 C6 Rh1 73.40(8) . . ?
C7 C6 Rh1 108.16(11) . . ?
C5 C6 H6 118.6(11) . . ?
C7 C6 H6 110.6(11) . . ?
Rh1 C6 H6 105.4(11) . . ?
C5 C6 H6A 118.6(11) . . ?
C7 C6 H6A 110.6(11) . . ?
Rh1 C6 H6A 105.4(11) . . ?
C6 C7 C8 112.72(16) . . ?
C6 C7 H7A 109.0 . . ?
C8 C7 H7A 109.0 . . ?
C6 C7 H7B 109.0 . . ?
C8 C7 H7B 109.0 . . ?
H7A C7 H7B 107.8 . . ?
C7 C8 C1 113.35(15) . . ?
C7 C8 H8A 108.9 . . ?
C1 C8 H8A 108.9 . . ?
C7 C8 H8B 108.9 . . ?
C1 C8 H8B 108.9 . . ?
H8A C8 H8B 107.7 . . ?
C4A C3A H3C 107.7 . . ?
C4A C3A H3D 107.7 . . ?
H3C C3A H3D 107.1 . . ?
C3A C4A H4C 111.3 . . ?
C3A C4A H4D 111.3 . . ?
H4C C4A H4D 109.2 . . ?
C8A C7A H7C 107.0 . . ?
C8A C7A H7D 107.0 . . ?
H7C C7A H7D 106.7 . . ?
C7A C8A H8C 111.7 . . ?
C7A C8A H8D 111.7 . . ?
H8C C8A H8D 109.4 . . ?
N1 C9 C10 110.12(10) . . ?
N1 C9 C16 121.98(10) . . ?
C10 C9 C16 127.86(10) . . ?
C11 C10 C9 106.20(10) . . ?
C11 C10 H10 126.9 . . ?
C9 C10 H10 126.9 . . ?
N2 C11 C10 106.72(10) . . ?
N2 C11 C22 123.04(10) . . ?
C10 C11 C22 130.00(10) . . ?
N3 C12 N2 109.60(9) . . ?
N3 C12 H12A 109.8 . . ?
N2 C12 H12A 109.8 . . ?
N3 C12 H12B 109.8 . . ?
N2 C12 H12B 109.8 . . ?
H12A C12 H12B 108.2 . . ?
C14 C13 N3 105.88(11) . . ?
C14 C13 H13 127.1 . . ?
N3 C13 H13 127.1 . . ?
C13 C14 N4 107.23(11) . . ?
C13 C14 H14 126.4 . . ?
N4 C14 H14 126.4 . . ?
N4 C15 N3 104.27(10) . . ?
N4 C15 Rh1 139.23(9) . . ?
N3 C15 Rh1 116.49(8) . . ?
C21 C16 C17 118.96(10) . . ?
C21 C16 C9 122.11(10) . . ?
C17 C16 C9 118.93(10) . . ?
C18 C17 C16 120.36(11) . . ?
C18 C17 H17 119.8 . . ?
C16 C17 H17 119.8 . . ?
C19 C18 C17 120.42(11) . . ?
C19 C18 H18 119.8 . . ?
C17 C18 H18 119.8 . . ?
C18 C19 C20 119.52(11) . . ?
C18 C19 H19 120.2 . . ?
C20 C19 H19 120.2 . . ?
C19 C20 C21 120.51(12) . . ?
C19 C20 H20 119.7 . . ?
C21 C20 H20 119.7 . . ?
C20 C21 C16 120.15(11) . . ?
C20 C21 H21 119.9 . . ?
C16 C21 H21 119.9 . . ?
C23 C22 C27 119.98(11) . . ?
C23 C22 C11 119.11(10) . . ?
C27 C22 C11 120.82(11) . . ?
C24 C23 C22 119.67(11) . . ?
C24 C23 H23 120.2 . . ?
C22 C23 H23 120.2 . . ?
C25 C24 C23 120.42(12) . . ?
C25 C24 H24 119.8 . . ?
C23 C24 H24 119.8 . . ?
C24 C25 C26 120.00(12) . . ?
C24 C25 H25 120.0 . . ?
C26 C25 H25 120.0 . . ?
C25 C26 C27 120.17(12) . . ?
C25 C26 H26 119.9 . . ?
C27 C26 H26 119.9 . . ?
C26 C27 C22 119.75(12) . . ?
C26 C27 H27 120.1 . . ?
C22 C27 H27 120.1 . . ?
N4 C28 H28A 109.5 . . ?
N4 C28 H28B 109.4 . . ?
H28A C28 H28B 109.5 . . ?
N4 C28 H28C 109.5 . . ?
H28A C28 H28C 109.5 . . ?
H28B C28 H28C 109.5 . . ?
C47 B1 C29 110.09(9) . . ?
C47 B1 C35 113.11(9) . . ?
C29 B1 C35 104.21(9) . . ?
C47 B1 C41 108.42(9) . . ?
C29 B1 C41 109.84(9) . . ?
C35 B1 C41 111.11(9) . . ?
C30 C29 C34 115.55(10) . . ?
C30 C29 B1 124.36(10) . . ?
C34 C29 B1 119.97(9) . . ?
C29 C30 C31 122.78(10) . . ?
C29 C30 H30 118.6 . . ?
C31 C30 H30 118.6 . . ?
C32 C31 C30 119.97(10) . . ?
C32 C31 H31 120.0 . . ?
C30 C31 H31 120.0 . . ?
C31 C32 C33 119.13(11) . . ?
C31 C32 H32 120.4 . . ?
C33 C32 H32 120.4 . . ?
C34 C33 C32 119.91(11) . . ?
C34 C33 H33 120.0 . . ?
C32 C33 H33 120.0 . . ?
C33 C34 C29 122.66(10) . . ?
C33 C34 H34 118.7 . . ?
C29 C34 H34 118.7 . . ?
C40 C35 C36 114.94(10) . . ?
C40 C35 B1 125.86(10) . . ?
C36 C35 B1 119.16(9) . . ?
C37 C36 C35 123.46(11) . . ?
C37 C36 H36 118.3 . . ?
C35 C36 H36 118.3 . . ?
C36 C37 C38 119.69(12) . . ?
C36 C37 H37 120.2 . . ?
C38 C37 H37 120.2 . . ?
C39 C38 C37 118.74(11) . . ?
C39 C38 H38 120.6 . . ?
C37 C38 H38 120.6 . . ?
C38 C39 C40 120.86(11) . . ?
C38 C39 H39 119.6 . . ?
C40 C39 H39 119.6 . . ?
C39 C40 C35 122.30(11) . . ?
C39 C40 H40 118.8 . . ?
C35 C40 H40 118.8 . . ?
C42 C41 C46 115.23(11) . . ?
C42 C41 B1 123.04(11) . . ?
C46 C41 B1 121.64(10) . . ?
C43 C42 C41 122.66(13) . . ?
C43 C42 H42 118.7 . . ?
C41 C42 H42 118.7 . . ?
C44 C43 C42 120.26(13) . . ?
C44 C43 H43 119.9 . . ?
C42 C43 H43 119.9 . . ?
C45 C44 C43 118.87(12) . . ?
C45 C44 H44 120.6 . . ?
C43 C44 H44 120.6 . . ?
C44 C45 C46 120.31(13) . . ?
C44 C45 H45 119.8 . . ?
C46 C45 H45 119.8 . . ?
C45 C46 C41 122.66(12) . . ?
C45 C46 H46 118.7 . . ?
C41 C46 H46 118.7 . . ?
C48 C47 C52 115.20(10) . . ?
C48 C47 B1 123.36(10) . . ?
C52 C47 B1 121.31(10) . . ?
C49 C48 C47 122.94(11) . . ?
C49 C48 H48 118.5 . . ?
C47 C48 H48 118.5 . . ?
C50 C49 C48 120.12(12) . . ?
C50 C49 H49 119.9 . . ?
C48 C49 H49 119.9 . . ?
C49 C50 C51 118.81(11) . . ?
C49 C50 H50 120.6 . . ?
C51 C50 H50 120.6 . . ?
C50 C51 C52 120.44(12) . . ?
C50 C51 H51 119.8 . . ?
C52 C51 H51 119.8 . . ?
C51 C52 C47 122.46(11) . . ?
C51 C52 H52 118.8 . . ?
C47 C52 H52 118.8 . . ?

loop_
_geom_bond_atom_site_label_1
_geom_bond_atom_site_label_2
_geom_bond_distance
_geom_bond_site_symmetry_2
_geom_bond_publ_flag
Rh1 C15 2.0196(11) . ?
Rh1 C2 2.1200(13) . ?
Rh1 N1 2.1209(9) . ?
Rh1 C1 2.1412(14) . ?
Rh1 C6 2.2146(13) . ?
Rh1 C5 2.2461(12) . ?
N1 C9 1.3444(14) . ?
N1 N2 1.3700(13) . ?
N2 C11 1.3687(14) . ?
N2 C12 1.4582(14) . ?
N3 C15 1.3597(15) . ?
N3 C13 1.3855(15) . ?
N3 C12 1.4577(16) . ?
N4 C15 1.3520(15) . ?
N4 C14 1.3915(16) . ?
N4 C28 1.4601(17) . ?
C1 C2 1.389(3) . ?
C1 C8 1.536(3) . ?
C1 H1 0.93(2) . ?
C1 H1A 0.93(2) . ?
C2 C3 1.519(2) . ?
C2 H2 0.91(2) . ?
C2 H2A 0.91(2) . ?
C3 C4 1.535(2) . ?
C3 H3A 0.9900 . ?
C3 H3B 0.9900 . ?
C4 C5 1.529(2) . ?
C4 H4A 0.9900 . ?
C4 H4B 0.9900 . ?
C5 C6 1.3680(19) . ?
C5 H5 0.88(2) . ?
C5 H5A 0.88(2) . ?
C6 C7 1.508(2) . ?
C6 H6 0.978(19) . ?
C6 H6A 0.978(19) . ?
C7 C8 1.529(3) . ?
C7 H7A 0.9900 . ?
C7 H7B 0.9900 . ?
C8 H8A 0.9900 . ?
C8 H8B 0.9900 . ?
C3A C4A 1.534(3) . ?
C3A H3C 0.9900 . ?
C3A H3D 0.9900 . ?
C4A H4C 0.9900 . ?
C4A H4D 0.9900 . ?
C7A C8A 1.528(3) . ?
C7A H7C 0.9900 . ?
C7A H7D 0.9900 . ?
C8A H8C 0.9900 . ?
C8A H8D 0.9900 . ?
C9 C10 1.4095(16) . ?
C9 C16 1.4680(15) . ?
C10 C11 1.3794(16) . ?
C10 H10 0.9500 . ?
C11 C22 1.4719(16) . ?
C12 H12A 0.9900 . ?
C12 H12B 0.9900 . ?
C13 C14 1.3495(19) . ?
C13 H13 0.9500 . ?
C14 H14 0.9500 . ?
C16 C21 1.3975(16) . ?
C16 C17 1.3998(16) . ?
C17 C18 1.3886(17) . ?
C17 H17 0.9500 . ?
C18 C19 1.3871(19) . ?
C18 H18 0.9500 . ?
C19 C20 1.3889(18) . ?
C19 H19 0.9500 . ?
C20 C21 1.3914(17) . ?
C20 H20 0.9500 . ?
C21 H21 0.9500 . ?
C22 C23 1.3991(16) . ?
C22 C27 1.4006(16) . ?
C23 C24 1.3923(17) . ?
C23 H23 0.9500 . ?
C24 C25 1.390(2) . ?
C24 H24 0.9500 . ?
C25 C26 1.392(2) . ?
C25 H25 0.9500 . ?
C26 C27 1.3941(17) . ?
C26 H26 0.9500 . ?
C27 H27 0.9500 . ?
C28 H28A 0.9800 . ?
C28 H28B 0.9800 . ?
C28 H28C 0.9800 . ?
B1 C47 1.6399(17) . ?
B1 C29 1.6445(16) . ?
B1 C35 1.6534(17) . ?
B1 C41 1.6574(17) . ?
C29 C30 1.3976(15) . ?
C29 C34 1.4116(16) . ?
C30 C31 1.4002(16) . ?
C30 H30 0.9500 . ?
C31 C32 1.3870(17) . ?
C31 H31 0.9500 . ?
C32 C33 1.3972(16) . ?
C32 H32 0.9500 . ?
C33 C34 1.3914(16) . ?
C33 H33 0.9500 . ?
C34 H34 0.9500 . ?
C35 C40 1.4058(15) . ?
C35 C36 1.4092(16) . ?
C36 C37 1.3918(17) . ?
C36 H36 0.9500 . ?
C37 C38 1.3928(17) . ?
C37 H37 0.9500 . ?
C38 C39 1.3854(19) . ?
C38 H38 0.9500 . ?
C39 C40 1.3970(17) . ?
C39 H39 0.9500 . ?
C40 H40 0.9500 . ?
C41 C42 1.4073(17) . ?
C41 C46 1.4079(17) . ?
C42 C43 1.4001(18) . ?
C42 H42 0.9500 . ?
C43 C44 1.388(2) . ?
C43 H43 0.9500 . ?
C44 C45 1.388(2) . ?
C44 H44 0.9500 . ?
C45 C46 1.3989(18) . ?
C45 H45 0.9500 . ?
C46 H46 0.9500 . ?
C47 C48 1.4053(16) . ?
C47 C52 1.4133(16) . ?
C48 C49 1.3962(16) . ?
C48 H48 0.9500 . ?
C49 C50 1.3899(18) . ?
C49 H49 0.9500 . ?
C50 C51 1.3926(19) . ?
C50 H50 0.9500 . ?
C51 C52 1.3937(17) . ?
C51 H51 0.9500 . ?
C52 H52 0.9500 . ?

loop_
_geom_torsion_atom_site_label_1
_geom_torsion_atom_site_label_2
_geom_torsion_atom_site_label_3
_geom_torsion_atom_site_label_4
_geom_torsion
_geom_torsion_site_symmetry_1
_geom_torsion_site_symmetry_2
_geom_torsion_site_symmetry_3
_geom_torsion_site_symmetry_4
_geom_torsion_publ_flag
C15 Rh1 N1 C9 -114.74(12) . . . . ?
C1 Rh1 N1 C9 166.56(13) . . . . ?
C6 Rh1 N1 C9 93.01(12) . . . . ?
C5 Rh1 N1 C9 58.38(12) . . . . ?
C15 Rh1 N1 N2 52.77(8) . . . . ?
C1 Rh1 N1 N2 -25.93(15) . . . . ?
C6 Rh1 N1 N2 -99.48(9) . . . . ?
C5 Rh1 N1 N2 -134.11(8) . . . . ?
C9 N1 N2 C11 -0.25(12) . . . . ?
Rh1 N1 N2 C11 -171.39(7) . . . . ?
C9 N1 N2 C12 163.02(10) . . . . ?
Rh1 N1 N2 C12 -8.12(13) . . . . ?
C15 Rh1 C1 C2 96.63(9) . . . . ?
N1 Rh1 C1 C2 172.94(8) . . . . ?
C6 Rh1 C1 C2 -111.05(9) . . . . ?
C5 Rh1 C1 C2 -76.15(9) . . . . ?
C15 Rh1 C1 C8 -145.09(14) . . . . ?
C2 Rh1 C1 C8 118.28(17) . . . . ?
N1 Rh1 C1 C8 -68.79(18) . . . . ?
C6 Rh1 C1 C8 7.23(14) . . . . ?
C5 Rh1 C1 C8 42.12(14) . . . . ?
C8 C1 C2 C3 -2.5(2) . . . . ?
Rh1 C1 C2 C3 102.42(16) . . . . ?
C8 C1 C2 Rh1 -104.90(15) . . . . ?
C15 Rh1 C2 C1 -85.67(9) . . . . ?
C6 Rh1 C2 C1 67.93(10) . . . . ?
C5 Rh1 C2 C1 100.65(10) . . . . ?
C15 Rh1 C2 C3 148.95(14) . . . . ?
C1 Rh1 C2 C3 -125.39(17) . . . . ?
C6 Rh1 C2 C3 -57.45(14) . . . . ?
C5 Rh1 C2 C3 -24.74(13) . . . . ?
C1 C2 C3 C4 -42.6(3) . . . . ?
Rh1 C2 C3 C4 40.3(2) . . . . ?
C2 C3 C4 C5 -35.9(3) . . . . ?
C3 C4 C5 C6 93.9(2) . . . . ?
C3 C4 C5 Rh1 14.5(2) . . . . ?
C2 Rh1 C5 C6 -112.86(10) . . . . ?
N1 Rh1 C5 C6 76.80(9) . . . . ?
C1 Rh1 C5 C6 -75.57(10) . . . . ?
C2 Rh1 C5 C4 5.63(12) . . . . ?
N1 Rh1 C5 C4 -164.70(11) . . . . ?
C1 Rh1 C5 C4 42.92(12) . . . . ?
C6 Rh1 C5 C4 118.49(15) . . . . ?
C4 C5 C6 C7 -1.5(2) . . . . ?
Rh1 C5 C6 C7 100.30(17) . . . . ?
C4 C5 C6 Rh1 -101.80(12) . . . . ?
C15 Rh1 C6 C5 178.09(9) . . . . ?
C2 Rh1 C6 C5 66.16(9) . . . . ?
N1 Rh1 C6 C5 -106.79(8) . . . . ?
C1 Rh1 C6 C5 101.48(9) . . . . ?
C15 Rh1 C6 C7 52.35(17) . . . . ?
C2 Rh1 C6 C7 -59.58(13) . . . . ?
N1 Rh1 C6 C7 127.47(12) . . . . ?
C1 Rh1 C6 C7 -24.26(13) . . . . ?
C5 Rh1 C6 C7 -125.74(16) . . . . ?
C5 C6 C7 C8 -45.3(3) . . . . ?
Rh1 C6 C7 C8 37.6(2) . . . . ?
C6 C7 C8 C1 -33.2(3) . . . . ?
C2 C1 C8 C7 91.7(2) . . . . ?
Rh1 C1 C8 C7 11.3(2) . . . . ?
N2 N1 C9 C10 0.29(12) . . . . ?
Rh1 N1 C9 C10 168.67(9) . . . . ?
N2 N1 C9 C16 178.14(10) . . . . ?
Rh1 N1 C9 C16 -13.48(17) . . . . ?
N1 C9 C10 C11 -0.22(13) . . . . ?
C16 C9 C10 C11 -177.91(11) . . . . ?
N1 N2 C11 C10 0.12(13) . . . . ?
C12 N2 C11 C10 -160.79(11) . . . . ?
N1 N2 C11 C22 -174.82(10) . . . . ?
C12 N2 C11 C22 24.27(18) . . . . ?
C9 C10 C11 N2 0.06(13) . . . . ?
C9 C10 C11 C22 174.52(11) . . . . ?
C15 N3 C12 N2 58.73(14) . . . . ?
C13 N3 C12 N2 -115.74(12) . . . . ?
C11 N2 C12 N3 104.44(13) . . . . ?
N1 N2 C12 N3 -55.41(13) . . . . ?
C15 N3 C13 C14 -0.54(14) . . . . ?
C12 N3 C13 C14 174.34(11) . . . . ?
N3 C13 C14 N4 -0.31(14) . . . . ?
C15 N4 C14 C13 1.06(14) . . . . ?
C28 N4 C14 C13 -174.44(11) . . . . ?
C14 N4 C15 N3 -1.34(13) . . . . ?
C28 N4 C15 N3 174.03(11) . . . . ?
C14 N4 C15 Rh1 177.17(10) . . . . ?
C28 N4 C15 Rh1 -7.5(2) . . . . ?
C13 N3 C15 N4 1.15(13) . . . . ?
C12 N3 C15 N4 -174.12(10) . . . . ?
C13 N3 C15 Rh1 -177.75(8) . . . . ?
C12 N3 C15 Rh1 6.97(14) . . . . ?
C2 Rh1 C15 N4 -40.16(14) . . . . ?
N1 Rh1 C15 N4 130.50(13) . . . . ?
C1 Rh1 C15 N4 -78.10(14) . . . . ?
C6 Rh1 C15 N4 -152.18(12) . . . . ?
C2 Rh1 C15 N3 138.22(10) . . . . ?
N1 Rh1 C15 N3 -51.12(8) . . . . ?
C1 Rh1 C15 N3 100.28(10) . . . . ?
C6 Rh1 C15 N3 26.20(15) . . . . ?
N1 C9 C16 C21 31.25(17) . . . . ?
C10 C9 C16 C21 -151.31(12) . . . . ?
N1 C9 C16 C17 -148.14(11) . . . . ?
C10 C9 C16 C17 29.30(17) . . . . ?
C21 C16 C17 C18 -2.20(18) . . . . ?
C9 C16 C17 C18 177.21(12) . . . . ?
C16 C17 C18 C19 -0.4(2) . . . . ?
C17 C18 C19 C20 2.2(2) . . . . ?
C18 C19 C20 C21 -1.2(2) . . . . ?
C19 C20 C21 C16 -1.4(2) . . . . ?
C17 C16 C21 C20 3.13(18) . . . . ?
C9 C16 C21 C20 -176.27(11) . . . . ?
N2 C11 C22 C23 -136.58(12) . . . . ?
C10 C11 C22 C23 49.75(17) . . . . ?
N2 C11 C22 C27 46.78(16) . . . . ?
C10 C11 C22 C27 -126.89(13) . . . . ?
C27 C22 C23 C24 -0.90(17) . . . . ?
C11 C22 C23 C24 -177.56(11) . . . . ?
C22 C23 C24 C25 0.51(18) . . . . ?
C23 C24 C25 C26 0.10(19) . . . . ?
C24 C25 C26 C27 -0.33(19) . . . . ?
C25 C26 C27 C22 -0.06(18) . . . . ?
C23 C22 C27 C26 0.67(17) . . . . ?
C11 C22 C27 C26 177.28(11) . . . . ?
C47 B1 C29 C30 -119.22(11) . . . . ?
C35 B1 C29 C30 119.19(11) . . . . ?
C41 B1 C29 C30 0.09(15) . . . . ?
C47 B1 C29 C34 64.99(13) . . . . ?
C35 B1 C29 C34 -56.59(12) . . . . ?
C41 B1 C29 C34 -175.69(10) . . . . ?
C34 C29 C30 C31 -0.05(16) . . . . ?
B1 C29 C30 C31 -176.00(10) . . . . ?
C29 C30 C31 C32 1.14(18) . . . . ?
C30 C31 C32 C33 -1.29(17) . . . . ?
C31 C32 C33 C34 0.38(18) . . . . ?
C32 C33 C34 C29 0.75(18) . . . . ?
C30 C29 C34 C33 -0.90(17) . . . . ?
B1 C29 C34 C33 175.25(11) . . . . ?
C47 B1 C35 C40 16.42(16) . . . . ?
C29 B1 C35 C40 135.98(11) . . . . ?
C41 B1 C35 C40 -105.78(12) . . . . ?
C47 B1 C35 C36 -161.03(10) . . . . ?
C29 B1 C35 C36 -41.47(13) . . . . ?
C41 B1 C35 C36 76.77(13) . . . . ?
C40 C35 C36 C37 1.48(18) . . . . ?
B1 C35 C36 C37 179.20(11) . . . . ?
C35 C36 C37 C38 -1.2(2) . . . . ?
C36 C37 C38 C39 -0.19(19) . . . . ?
C37 C38 C39 C40 1.16(19) . . . . ?
C38 C39 C40 C35 -0.83(19) . . . . ?
C36 C35 C40 C39 -0.47(17) . . . . ?
B1 C35 C40 C39 -178.01(11) . . . . ?
C47 B1 C41 C42 -161.44(11) . . . . ?
C29 B1 C41 C42 78.23(13) . . . . ?
C35 B1 C41 C42 -36.55(14) . . . . ?
C47 B1 C41 C46 22.18(14) . . . . ?
C29 B1 C41 C46 -98.15(12) . . . . ?
C35 B1 C41 C46 147.07(11) . . . . ?
C46 C41 C42 C43 0.99(18) . . . . ?
B1 C41 C42 C43 -175.60(12) . . . . ?
C41 C42 C43 C44 -0.5(2) . . . . ?
C42 C43 C44 C45 -0.2(2) . . . . ?
C43 C44 C45 C46 0.2(2) . . . . ?
C44 C45 C46 C41 0.4(2) . . . . ?
C42 C41 C46 C45 -0.93(18) . . . . ?
B1 C41 C46 C45 175.71(12) . . . . ?
C29 B1 C47 C48 6.41(15) . . . . ?
C35 B1 C47 C48 122.53(11) . . . . ?
C41 B1 C47 C48 -113.78(12) . . . . ?
C29 B1 C47 C52 -177.88(10) . . . . ?
C35 B1 C47 C52 -61.76(14) . . . . ?
C41 B1 C47 C52 61.94(13) . . . . ?
C52 C47 C48 C49 1.12(17) . . . . ?
B1 C47 C48 C49 177.07(11) . . . . ?
C47 C48 C49 C50 0.30(19) . . . . ?
C48 C49 C50 C51 -1.28(19) . . . . ?
C49 C50 C51 C52 0.8(2) . . . . ?
C50 C51 C52 C47 0.7(2) . . . . ?
C48 C47 C52 C51 -1.61(17) . . . . ?
B1 C47 C52 C51 -177.66(11) . . . . ?
